data_1557200
loop_
_publ_author_name
'Rudd, Martin D.'
'Lindeman, Sergey V.'
'Husebye, Steinar'

_publ_section_title
;
 Three-Center, Four-Electron Bonding and Structural Characteristics of
 Two-Coordinate Iodine(I) Complexes with Halogen and Chalcogen Ligands.
 Synthesis, Spectroscopic Characterization and X-Ray Structural Studies of
 (Triiodo)[tris(dimethylamino)phosphaneselenide]iodine(I) and
 Bis{(triiodo)[tri(N-morpholyl)phosphaneselenide]iodine(I)}/Diiodine
 Molecular Complex
;
_journal_name_full 'Acta Chemica Scandinavica'
_journal_page_first 689
_journal_page_last 708
_journal_paper_doi 10.3891/acta.chem.scand.51-0689
_journal_volume 51
_journal_year 1997
_chemical_formula_sum 'C12 H24 I5 N3 O3 P Se'
_chemical_formula_weight 1002.77
_chemical_name_common
;
Bis{(triiodo)[tri(N-morpholyl)phosphaneselenide]iodine(I)}/Diiodine
;
_space_group_IT_number 14
_space_group_name_Hall '-P 2ybc'
_space_group_name_H-M_alt 'P 1 21/c 1'
_symmetry_cell_setting monoclinic
_symmetry_Int_Tables_number 14
_symmetry_space_group_name_Hall '-P 2ybc'
_symmetry_space_group_name_H-M 'P 1 21/c 1'
_cell_angle_alpha 90.
_cell_angle_beta 103.98(3)
_cell_angle_gamma 90.
_cell_formula_units_Z 4
_cell_length_a 8.999(4)
_cell_length_b 16.874(8)
_cell_length_c 16.996(6)
_cell_volume 2504.4(19)
_diffrn_ambient_temperature 103
_diffrn_radiation_probe x-ray
_diffrn_radiation_type MoK\a
_diffrn_radiation_wavelength 0.71069
_exptl_absorpt_coefficient_mu 7.745
_exptl_crystal_density_diffrn 2.660
_exptl_crystal_F_000 1820
_refine_ls_goodness_of_fit_ref 0.953
_refine_ls_number_parameters 226
_refine_ls_number_reflns 4871
_refine_ls_R_factor_all 0.0805
_refine_ls_R_factor_gt 0.0327
_refine_ls_wR_factor_gt 0.0748
_refine_ls_wR_factor_ref 0.0866
_cod_data_source_file Acta-Chem-Scand-1997-51-689-2.cif
_cod_data_source_block 2
_cod_original_sg_symbol_H-M 'P 21/c'
_cod_database_code 1557200

loop_
_space_group_symop_id
_space_group_symop_operation_xyz
1 x,y,z
2 -x,1/2+y,1/2-z
3 -x,-y,-z
4 x,1/2-y,1/2+z

loop_
_atom_site_label
_atom_site_type_symbol
_atom_site_thermal_displace_type
_atom_site_fract_x
_atom_site_fract_y
_atom_site_fract_z
_atom_site_occupancy
_atom_site_U_iso_or_equiv
_atom_site_calc_flag
_atom_site_refinement_flags
_atom_site_disorder_assembly
_atom_site_disorder_group
I1 I Uiso 0.32786(4) 0.68140(2) 0.11095(2) 1.000 0.0141(1) . . . .
I2 I Uiso -0.02012(4) 0.62614(3) 0.07942(2) 1.000 0.0231(1) . . . .
I3 I Uiso 0.03382(4) 0.58483(2) 0.26186(2) 1.000 0.0213(1) . . . .
I4 I Uiso 0.08081(6) 0.54933(3) 0.42614(3) 1.000 0.0394(1) . . . .
I5 I Uiso -0.35551(4) 0.53259(2) 0.02087(2) 1.000 0.0177(1) . . . .
Se1 Se Uiso 0.62038(6) 0.70655(3) 0.14420(3) 1.000 0.0134(1) . . . .
P1 P Uiso 0.63590(10) 0.79100(10) 0.24560(10) 1.000 0.0109(2) . . . .
O1 O Uiso 0.5621(5) 0.6641(2) 0.4648(2) 1.000 0.0220(10) . . . .
O2 O Uiso 0.4619(5) 1.0249(2) 0.1913(3) 1.000 0.0280(10) . . . .
O3 O Uiso 1.1297(4) 0.8634(3) 0.3023(3) 1.000 0.0240(10) . . . .
N1 N Uiso 0.6113(5) 0.7508(3) 0.3296(3) 1.000 0.0120(10) . . . .
N2 N Uiso 0.5056(5) 0.8603(3) 0.2206(3) 1.000 0.0150(10) . . . .
N3 N Uiso 0.8177(5) 0.8171(3) 0.2665(2) 1.000 0.0130(10) . . . .
C11 C Uiso 0.4548(6) 0.7291(3) 0.3359(3) 1.000 0.0160(10) . . . .
C12 C Uiso 0.4554(6) 0.7219(3) 0.4254(3) 1.000 0.0200(10) . . . .
C13 C Uiso 0.7126(6) 0.6844(3) 0.4595(3) 1.000 0.0200(10) . . . .
C14 C Uiso 0.7227(6) 0.6907(3) 0.3714(3) 1.000 0.0150(10) . . . .
C21 C Uiso 0.4493(7) 0.8902(4) 0.1376(3) 1.000 0.0240(10) . . . .
C22 C Uiso 0.5049(8) 0.9744(4) 0.1325(4) 1.000 0.0290(10) . . . .
C23 C Uiso 0.5238(7) 0.9965(4) 0.2703(4) 1.000 0.0270(10) . . . .
C24 C Uiso 0.4716(6) 0.9142(3) 0.2827(3) 1.000 0.0170(10) . . . .
C31 C Uiso 0.8913(6) 0.8402(4) 0.2012(3) 1.000 0.0200(10) . . . .
C32 C Uiso 1.0632(6) 0.8231(4) 0.2295(4) 1.000 0.0260(10) . . . .
C33 C Uiso 1.0592(6) 0.8425(4) 0.3661(3) 1.000 0.0240(10) . . . .
C34 C Uiso 0.8876(6) 0.8610(3) 0.3428(3) 1.000 0.0170(10) . . . .

loop_
_atom_type_symbol
_atom_type_description
_atom_type_scat_dispersion_real
_atom_type_scat_dispersion_imag
_atom_type_scat_source
C C 0.0033 0.0016 ' International Tables Vol C Tables 4.2.6.8 and 6.1.1.4'
I I -0.4742 1.8119 ' International Tables Vol C Tables 4.2.6.8 and 6.1.1.4'
N N 0.0061 0.0033 ' International Tables Vol C Tables 4.2.6.8 and 6.1.1.4'
O O 0.0106 0.0060 ' International Tables Vol C Tables 4.2.6.8 and 6.1.1.4'
P P 0.1023 0.0942 ' International Tables Vol C Tables 4.2.6.8 and 6.1.1.4'
Se Se -0.0929 2.2259 ' International Tables Vol C Tables 4.2.6.8 and 6.1.1.4'

loop_
_geom_angle_atom_site_label_1
_geom_angle_atom_site_label_2
_geom_angle_atom_site_label_3
_geom_angle
_geom_angle_site_symmetry_1
_geom_angle_site_symmetry_2
_geom_angle_site_symmetry_3
_geom_angle_publ_flag
I2 I1 Se1 172.01(2) . . . yes
I1 I2 I3 89.29(3) . . . yes
I2 I3 I4 179.35(2) . . . yes
I1 Se1 P1 98.33(4) . . . yes
Se1 P1 N1 114.5(2) . . . yes
Se1 P1 N2 110.55(19) . . . yes
Se1 P1 N3 102.26(16) . . . yes
N1 P1 N2 106.4(3) . . . yes
N1 P1 N3 105.0(2) . . . yes
N2 P1 N3 118.5(3) . . . yes
C12 O1 C13 110.6(4) . . . yes
C22 O2 C23 110.5(5) . . . yes
C32 O3 C33 112.0(5) . . . yes
P1 N1 C11 119.6(4) . . . yes
P1 N1 C14 118.8(4) . . . yes
C11 N1 C14 109.9(4) . . . yes
P1 N2 C21 123.6(4) . . . yes
P1 N2 C24 120.8(4) . . . yes
C21 N2 C24 113.0(5) . . . yes
P1 N3 C31 120.7(3) . . . yes
P1 N3 C34 120.5(3) . . . yes
C31 N3 C34 110.5(4) . . . yes
N1 C11 C12 108.5(4) . . . yes
O1 C12 C11 111.4(4) . . . yes
O1 C13 C14 111.3(4) . . . yes
N1 C14 C13 108.9(4) . . . yes
N2 C21 C22 109.6(5) . . . yes
O2 C22 C21 111.6(5) . . . yes
O2 C23 C24 112.6(5) . . . yes
N2 C24 C23 110.1(5) . . . yes
N3 C31 C32 108.5(4) . . . yes
O3 C32 C31 111.5(5) . . . yes
O3 C33 C34 111.0(4) . . . yes
N3 C34 C33 108.1(4) . . . yes

loop_
_geom_bond_atom_site_label_1
_geom_bond_atom_site_label_2
_geom_bond_distance
_geom_bond_site_symmetry_1
_geom_bond_site_symmetry_2
_geom_bond_publ_flag
I1 I2 3.1862(16) . . yes
I1 Se1 2.5904(14) . . yes
I2 I3 3.0998(15) . . yes
I3 I4 2.7862(14) . . yes
I5 I5 2.7540(14) . 3_465 yes
Se1 P1 2.215(2) . . yes
P1 N2 1.638(5) . . yes
P1 N3 1.648(5) . . yes
P1 N1 1.643(5) . . yes
O1 C13 1.421(7) . . yes
O1 C12 1.418(6) . . yes
O2 C22 1.436(8) . . yes
O2 C23 1.408(8) . . yes
O3 C33 1.427(7) . . yes
O3 C32 1.412(8) . . yes
N1 C11 1.484(7) . . yes
N1 C14 1.481(7) . . yes
N2 C24 1.480(7) . . yes
N2 C21 1.468(7) . . yes
N3 C31 1.476(7) . . yes
N3 C34 1.494(6) . . yes
C11 C12 1.525(7) . . no
C13 C14 1.526(7) . . no
C21 C22 1.516(10) . . no
C23 C24 1.497(8) . . no
C31 C32 1.532(8) . . no
C33 C34 1.531(8) . . no

loop_
_geom_torsion_atom_site_label_1
_geom_torsion_atom_site_label_2
_geom_torsion_atom_site_label_3
_geom_torsion_atom_site_label_4
_geom_torsion
_geom_torsion_site_symmetry_1
_geom_torsion_site_symmetry_2
_geom_torsion_site_symmetry_3
_geom_torsion_site_symmetry_4
_geom_torsion_publ_flag
I1 Se1 P1 N1 71.81(19) . . . . no
I1 Se1 P1 N2 -48.3(2) . . . . no
I1 Se1 P1 N3 -175.29(17) . . . . no
Se1 P1 N1 C11 -76.1(4) . . . . no
Se1 P1 N1 C14 63.3(4) . . . . no
N2 P1 N1 C11 46.3(5) . . . . no
N2 P1 N1 C14 -174.3(4) . . . . no
N3 P1 N1 C11 172.6(4) . . . . no
N3 P1 N1 C14 -48.0(5) . . . . no
Se1 P1 N2 C21 -31.7(5) . . . . no
Se1 P1 N2 C24 167.6(4) . . . . no
N1 P1 N2 C21 -156.5(5) . . . . no
N1 P1 N2 C24 42.8(5) . . . . no
N3 P1 N2 C21 85.7(5) . . . . no
N3 P1 N2 C24 -74.9(5) . . . . no
Se1 P1 N3 C31 47.4(5) . . . . no
Se1 P1 N3 C34 -167.2(4) . . . . no
N1 P1 N3 C31 167.2(5) . . . . no
N1 P1 N3 C34 -47.4(5) . . . . no
N2 P1 N3 C31 -74.4(5) . . . . no
N2 P1 N3 C34 71.1(5) . . . . no
C13 O1 C12 C11 59.9(5) . . . . no
C12 O1 C13 C14 -59.4(5) . . . . no
C23 O2 C22 C21 59.4(7) . . . . no
C22 O2 C23 C24 -59.3(7) . . . . no
C33 O3 C32 C31 58.3(7) . . . . no
C32 O3 C33 C34 -58.6(6) . . . . no
P1 N1 C11 C12 -159.9(4) . . . . no
C14 N1 C11 C12 57.4(5) . . . . no
P1 N1 C14 C13 159.8(4) . . . . no
C11 N1 C14 C13 -57.2(5) . . . . no
P1 N2 C21 C22 -110.4(5) . . . . no
C24 N2 C21 C22 51.6(6) . . . . no
P1 N2 C24 C23 111.3(5) . . . . no
C21 N2 C24 C23 -51.2(6) . . . . no
P1 N3 C31 C32 -153.5(4) . . . . no
C34 N3 C31 C32 57.9(6) . . . . no
P1 N3 C34 C33 153.1(4) . . . . no
C31 N3 C34 C33 -58.3(6) . . . . no
N1 C11 C12 O1 -58.8(5) . . . . no
O1 C13 C14 N1 58.0(5) . . . . no
N2 C21 C22 O2 -55.2(7) . . . . no
O2 C23 C24 N2 54.7(6) . . . . no
N3 C31 C32 O3 -57.4(7) . . . . no
O3 C33 C34 N3 57.5(6) . . . . no
